data_4106443
loop_
_publ_author_name
'Lei Zhang'
'Wolfgang Schmitt'

_publ_section_title
;
 From Platonic Templates to Archimedean Solids: Successive Construction of
 Nanoscopic {V16As8}, {V16As10}, {V20As8}, and {V24As8} Polyoxovanadate
 Cages
;
_journal_name_full 'Journal of the American Chemical Society'
_journal_page_first 11240
_journal_page_last 11248
_journal_paper_doi 10.1021/ja2024004
_journal_volume 133
_journal_year 2011
_chemical_formula_sum 'C48 H32 As8 Cl10 O73 V24'
_chemical_formula_weight 3953.16
_chemical_name_systematic
; 
 ? 
;
_space_group_IT_number 139
_symmetry_space_group_name_Hall '-I 4 2'
_symmetry_space_group_name_H-M 'I 4/m m m'
_atom_sites_solution_hydrogens geom
_atom_sites_solution_primary direct
_atom_sites_solution_secondary difmap
_audit_creation_method SHELXL-97
_cell_angle_alpha 90.00
_cell_angle_beta 90.00
_cell_angle_gamma 90.00
_cell_formula_units_Z 2
_cell_length_a 16.028(2)
_cell_length_b 16.028(2)
_cell_length_c 27.269(5)
_cell_measurement_temperature 150
_cell_volume 7005.3(18)
_computing_structure_refinement 'SHELXL-97 (Sheldrick, 1997)'
_computing_structure_solution 'SHELXS-97 (Sheldrick, 1990)'
_diffrn_ambient_temperature 150
_diffrn_measured_fraction_theta_full 0.983
_diffrn_measured_fraction_theta_max 0.983
_diffrn_radiation_monochromator graphite
_diffrn_radiation_source 'fine-focus sealed tube'
_diffrn_radiation_type MoK\a
_diffrn_radiation_wavelength 0.71073
_diffrn_reflns_av_R_equivalents 0.0663
_diffrn_reflns_av_sigmaI/netI 0.0365
_diffrn_reflns_limit_h_max 19
_diffrn_reflns_limit_h_min -18
_diffrn_reflns_limit_k_max 10
_diffrn_reflns_limit_k_min -19
_diffrn_reflns_limit_l_max 32
_diffrn_reflns_limit_l_min -32
_diffrn_reflns_number 20144
_diffrn_reflns_theta_full 25.00
_diffrn_reflns_theta_max 25.00
_diffrn_reflns_theta_min 1.47
_exptl_absorpt_coefficient_mu 3.662
_exptl_absorpt_correction_T_max 0.833
_exptl_absorpt_correction_T_min 0.768
_exptl_absorpt_correction_type multi-scan
_exptl_crystal_colour green
_exptl_crystal_density_diffrn 1.874
_exptl_crystal_description needle
_exptl_crystal_F_000 3779
_exptl_crystal_size_max 0.10
_exptl_crystal_size_mid 0.06
_exptl_crystal_size_min 0.05
_platon_squeeze_details
;
;
_refine_diff_density_max 3.225
_refine_diff_density_min -2.203
_refine_diff_density_rms 0.252
_refine_ls_extinction_method none
_refine_ls_goodness_of_fit_ref 1.033
_refine_ls_hydrogen_treatment constr
_refine_ls_matrix_type full
_refine_ls_number_parameters 113
_refine_ls_number_reflns 1763
_refine_ls_number_restraints 15
_refine_ls_restrained_S_all 1.029
_refine_ls_R_factor_all 0.1271
_refine_ls_R_factor_gt 0.1145
_refine_ls_shift/su_max 0.001
_refine_ls_shift/su_mean 0.000
_refine_ls_structure_factor_coef Fsqd
_refine_ls_weighting_details 'calc w=1/[\s^2^(Fo^2^)+(0.1000P)^2^+400.0000P] where P=(Fo^2^+2Fc^2^)/3'
_refine_ls_weighting_scheme calc
_refine_ls_wR_factor_gt 0.2658
_refine_ls_wR_factor_ref 0.2742
_reflns_number_gt 1451
_reflns_number_total 1763
_reflns_threshold_expression >2sigma(I)
_cod_data_source_file ja2024004_si_005.cif
_cod_data_source_block a
_cod_database_code 4106443

loop_
_symmetry_equiv_pos_as_xyz
'x, y, z'
'-y, x, z'
'-x, -y, z'
'y, -x, z'
'x, -y, -z'
'y, x, -z'
'-x, y, -z'
'-y, -x, -z'
'x+1/2, y+1/2, z+1/2'
'-y+1/2, x+1/2, z+1/2'
'-x+1/2, -y+1/2, z+1/2'
'y+1/2, -x+1/2, z+1/2'
'x+1/2, -y+1/2, -z+1/2'
'y+1/2, x+1/2, -z+1/2'
'-x+1/2, y+1/2, -z+1/2'
'-y+1/2, -x+1/2, -z+1/2'
'-x, -y, -z'
'y, -x, -z'
'x, y, -z'
'-y, x, -z'
'-x, y, z'
'-y, -x, z'
'x, -y, z'
'y, x, z'
'-x+1/2, -y+1/2, -z+1/2'
'y+1/2, -x+1/2, -z+1/2'
'x+1/2, y+1/2, -z+1/2'
'-y+1/2, x+1/2, -z+1/2'
'-x+1/2, y+1/2, z+1/2'
'-y+1/2, -x+1/2, z+1/2'
'x+1/2, -y+1/2, z+1/2'
'y+1/2, x+1/2, z+1/2'

loop_
_atom_site_label
_atom_site_type_symbol
_atom_site_fract_x
_atom_site_fract_y
_atom_site_fract_z
_atom_site_U_iso_or_equiv
_atom_site_adp_type
_atom_site_occupancy
_atom_site_symmetry_multiplicity
_atom_site_calc_flag
_atom_site_refinement_flags
V1 V 0.14963(17) 0.0000 -0.16535(9) 0.0390(8) Uani 1 2 d S
V2 V 0.2903(4) 0.0000 -0.0842(2) 0.129(2) Uani 1 2 d S
V3 V 0.2869(4) 0.1529(6) 0.0000 0.148(3) Uani 1 2 d S
As1 As 0.17803(7) 0.17803(7) -0.10440(5) 0.0449(6) Uani 1 2 d S
Cl1 Cl 0.1783(7) 0.0000 0.0000 0.101(3) Uani 1 4 d S
Cl2 Cl 0.0000 0.0000 0.0984(3) 0.049(2) Uani 1 8 d S
O1 O 0.1969(5) 0.0765(6) -0.1139(3) 0.052(2) Uani 1 1 d .
O1W O 0.0000 0.0000 0.0000 1.8(15) Uiso 1 16 d S
O2 O 0.1989(6) 0.1989(6) -0.0457(4) 0.062(4) Uani 1 2 d S
O3 O 0.3582(19) 0.0000 -0.1255(11) 0.163(10) Uiso 1 2 d S
O4 O 0.2244(9) 0.0000 -0.2044(5) 0.070(4) Uani 1 2 d S
O5 O 0.0846(5) 0.0846(5) -0.1865(3) 0.038(2) Uani 1 2 d S
C1 C 0.2412(9) 0.2412(9) -0.1501(7) 0.078(7) Uani 1 2 d S
C2 C 0.2104(19) 0.3061(18) -0.1689(9) 0.179(10) Uani 1 1 d U
H2A H 0.1555 0.3212 -0.1623 0.215 Uiso 1 1 calc R
C3 C 0.264(2) 0.359(2) -0.2023(10) 0.182(10) Uani 1 1 d U
H3A H 0.2434 0.4089 -0.2149 0.219 Uiso 1 1 calc R
C4 C 0.3361(18) 0.3361(18) -0.2129(15) 0.180(10) Uani 1 2 d SU
O6 O 0.3263(10) -0.0839(16) -0.0502(5) 0.165(9) Uani 1 1 d .
O7 O 0.350(2) 0.231(3) 0.0000 0.239(18) Uani 1 2 d S
Cl3A Cl 0.4018(8) 0.0000 0.0000 0.043(3) Uiso 0.50 4 d SP
Cl3B Cl 0.4000(7) -0.0430(8) 0.0000 0.017(2) Uiso 0.25 2 d SP

loop_
_atom_site_aniso_label
_atom_site_aniso_U_11
_atom_site_aniso_U_22
_atom_site_aniso_U_33
_atom_site_aniso_U_23
_atom_site_aniso_U_13
_atom_site_aniso_U_12
V1 0.0390(15) 0.0536(17) 0.0245(12) 0.000 0.0093(11) 0.000
V2 0.096(4) 0.214(7) 0.078(3) 0.000 0.011(3) 0.000
V3 0.130(5) 0.238(8) 0.076(3) 0.000 0.000 -0.087(5)
As1 0.0591(8) 0.0591(8) 0.0165(8) 0.0053(4) 0.0053(4) -0.0339(9)
Cl1 0.115(8) 0.109(8) 0.079(6) 0.000 0.000 0.000
Cl2 0.058(3) 0.058(3) 0.030(4) 0.000 0.000 0.000
O1 0.046(5) 0.075(6) 0.034(4) -0.009(4) -0.005(4) -0.014(4)
O2 0.085(6) 0.085(6) 0.016(5) -0.001(3) -0.001(3) -0.035(8)
O4 0.052(8) 0.102(11) 0.057(8) 0.000 0.023(7) 0.000
O5 0.046(4) 0.046(4) 0.023(5) 0.006(3) 0.006(3) -0.004(5)
C1 0.095(11) 0.095(11) 0.044(10) 0.026(7) 0.026(7) -0.053(14)
C2 0.217(17) 0.202(17) 0.119(13) 0.074(11) 0.058(12) -0.093(17)
C3 0.219(16) 0.207(15) 0.121(13) 0.068(10) 0.058(10) -0.091(18)
C4 0.213(15) 0.213(15) 0.114(14) 0.063(9) 0.063(9) -0.094(19)
O6 0.099(11) 0.33(3) 0.070(8) -0.030(13) -0.014(8) 0.064(14)
O7 0.17(3) 0.25(4) 0.30(5) 0.000 0.000 -0.11(3)

loop_
_atom_type_symbol
_atom_type_description
_atom_type_scat_dispersion_real
_atom_type_scat_dispersion_imag
_atom_type_scat_source
C C 0.0033 0.0016 'International Tables Vol C Tables 4.2.6.8 and 6.1.1.4'
H H 0.0000 0.0000 'International Tables Vol C Tables 4.2.6.8 and 6.1.1.4'
As As 0.0499 2.0058 'International Tables Vol C Tables 4.2.6.8 and 6.1.1.4'
Cl Cl 0.1484 0.1585 'International Tables Vol C Tables 4.2.6.8 and 6.1.1.4'
N N 0.0061 0.0033 'International Tables Vol C Tables 4.2.6.8 and 6.1.1.4'
O O 0.0106 0.0060 'International Tables Vol C Tables 4.2.6.8 and 6.1.1.4'
V V 0.3005 0.5294 'International Tables Vol C Tables 4.2.6.8 and 6.1.1.4'

loop_
_geom_angle_atom_site_label_1
_geom_angle_atom_site_label_2
_geom_angle_atom_site_label_3
_geom_angle
_geom_angle_site_symmetry_1
_geom_angle_site_symmetry_3
O4 V1 O5 102.7(4) . 4
O4 V1 O5 102.7(4) . .
O5 V1 O5 97.4(7) 4 .
O4 V1 O1 100.4(5) . .
O5 V1 O1 154.0(4) 4 .
O5 V1 O1 89.0(4) . .
O4 V1 O1 100.4(5) . 23
O5 V1 O1 89.0(4) 4 23
O5 V1 O1 154.0(4) . 23
O1 V1 O1 75.1(5) . 23
O4 V1 V2 86.0(6) . .
O5 V1 V2 129.5(3) 4 .
O5 V1 V2 129.5(3) . .
O1 V1 V2 40.8(3) . .
O1 V1 V2 40.8(3) 23 .
O3 V2 O6 98.8(9) . 23
O3 V2 O6 98.8(9) . .
O6 V2 O6 101.9(13) 23 .
O3 V2 O1 102.6(10) . 23
O6 V2 O1 153.9(7) 23 23
O6 V2 O1 89.4(7) . 23
O3 V2 O1 102.6(10) . .
O6 V2 O1 89.4(7) 23 .
O6 V2 O1 153.9(7) . .
O1 V2 O1 71.5(5) 23 .
O3 V2 V1 89.6(12) . .
O6 V2 V1 127.8(7) 23 .
O6 V2 V1 127.8(7) . .
O1 V2 V1 38.8(2) 23 .
O1 V2 V1 38.8(2) . .
O7 V3 O6 104.4(12) . 23
O7 V3 O6 104.4(12) . 5
O6 V3 O6 94.2(13) 23 5
O7 V3 O2 98.8(14) . .
O6 V3 O2 90.0(6) 23 .
O6 V3 O2 154.5(7) 5 .
O7 V3 O2 98.8(14) . 19
O6 V3 O2 154.5(7) 23 19
O6 V3 O2 90.0(6) 5 19
O2 V3 O2 76.1(6) . 19
O7 V3 Cl3B 95.3(17) . 5
O6 V3 Cl3B 49.2(6) 23 5
O6 V3 Cl3B 49.2(6) 5 5
O2 V3 Cl3B 139.0(3) . 5
O2 V3 Cl3B 139.0(3) 19 5
O7 V3 V3 83.8(17) . 6
O6 V3 V3 131.0(6) 23 6
O6 V3 V3 131.0(6) 5 6
O2 V3 V3 41.3(3) . 6
O2 V3 V3 41.3(3) 19 6
Cl3B V3 V3 179.2(3) 5 6
O2 As1 O1 107.9(3) . 24
O2 As1 O1 107.9(3) . .
O1 As1 O1 109.1(6) 24 .
O2 As1 C1 114.6(8) . .
O1 As1 C1 108.7(4) 24 .
O1 As1 C1 108.7(4) . .
As1 O1 V1 129.2(5) . .
As1 O1 V2 129.6(4) . .
V1 O1 V2 100.5(4) . .
As1 O2 V3 131.1(3) . .
As1 O2 V3 131.1(3) . 6
V3 O2 V3 97.4(6) . 6
V1 O5 V1 139.9(6) . 2
C2 C1 C2 119(3) 24 .
C2 C1 As1 119.9(13) 24 .
C2 C1 As1 119.9(13) . .
C1 C2 C3 119(3) . .
C1 C2 H2A 120.5 . .
C3 C2 H2A 120.5 . .
C4 C3 C2 120(3) . .
C4 C3 H3A 120.0 . .
C2 C3 H3A 120.0 . .
C3 C4 C3 120(4) . 24
V2 O6 V3 137.6(9) . 5
V2 O6 Cl3B 108.7(14) . .
V3 O6 Cl3B 83.5(7) 5 .
Cl3B Cl3A Cl3B 175(3) . 5
Cl3A Cl3B Cl3B 2.4(15) . 5
Cl3A Cl3B O6 111.5(13) . .
Cl3B Cl3B O6 109.9(8) 5 .
Cl3A Cl3B O6 111.5(13) . 19
Cl3B Cl3B O6 109.9(8) 5 19
O6 Cl3B O6 90.8(12) . 19
Cl3A Cl3B V3 136.6(17) . 5
Cl3B Cl3B V3 134.2(3) 5 5
O6 Cl3B V3 47.3(7) . 5
O6 Cl3B V3 47.3(7) 19 5

loop_
_geom_bond_atom_site_label_1
_geom_bond_atom_site_label_2
_geom_bond_distance
_geom_bond_site_symmetry_2
V1 O4 1.603(12) .
V1 O5 1.805(4) 4
V1 O5 1.805(4) .
V1 O1 2.011(8) .
V1 O1 2.011(8) 23
V1 V2 3.159(7) .
V2 O3 1.56(3) .
V2 O6 1.73(2) 23
V2 O6 1.73(2) .
V2 O1 2.098(10) 23
V2 O1 2.098(10) .
V3 O7 1.62(3) .
V3 O6 1.87(2) 23
V3 O6 1.87(2) 5
V3 O2 2.022(10) .
V3 O2 2.022(10) 19
V3 Cl3B 2.527(15) 5
V3 V3 3.039(19) 6
As1 O2 1.669(10) .
As1 O1 1.676(9) 24
As1 O1 1.676(9) .
As1 C1 1.897(17) .
O2 V3 2.022(10) 6
O5 V1 1.805(4) 2
C1 C2 1.26(3) 24
C1 C2 1.26(3) .
C2 C3 1.52(3) .
C2 H2A 0.9300 .
C3 C4 1.24(3) .
C3 H3A 0.9300 .
C4 C3 1.24(3) 24
O6 V3 1.87(2) 5
O6 Cl3B 1.924(18) .
Cl3A Cl3B 0.690(12) .
Cl3A Cl3B 0.690(12) 5
Cl3B Cl3B 1.38(2) 5
Cl3B O6 1.924(18) 19
Cl3B V3 2.527(15) 5

loop_
_platon_squeeze_void_nr
_platon_squeeze_void_average_x
_platon_squeeze_void_average_y
_platon_squeeze_void_average_z
_platon_squeeze_void_volume
_platon_squeeze_void_count_electrons
_platon_squeeze_void_content
1 -0.086 0.465 0.210 2386 616 ' '
